data_7223995
loop_
_publ_author_name
'Wadhwa, Natasha R.'
'Hughes, Neil C.'
'Hachem, Jaafar A.'
'Mezei, Gellert'

_publ_section_title
;
 Metal-templated synthesis of intertwined, functionalized strands as
 precursors to molecularly woven materials
;
_journal_name_full 'RSC Adv.'
_journal_paper_doi 10.1039/C5RA25584H
_journal_year 2016
_chemical_formula_sum 'C50 H49 B Cu F4 N9 O14'
_chemical_formula_weight 1150.33
_space_group_crystal_system monoclinic
_space_group_IT_number 14
_space_group_name_Hall '-P 2yn'
_space_group_name_H-M_alt 'P 1 21/n 1'
_symmetry_space_group_name_Hall '-P 2yn'
_symmetry_space_group_name_H-M 'P 1 21/n 1'
_atom_sites_solution_hydrogens mixed
_audit_creation_method SHELXL-2014/6
_audit_update_record
;
2015-11-30 deposited with the CCDC.
2016-01-20 downloaded from the CCDC.
;
_cell_angle_alpha 90
_cell_angle_beta 105.3780(10)
_cell_angle_gamma 90
_cell_formula_units_Z 4
_cell_length_a 14.5499(2)
_cell_length_b 18.8640(2)
_cell_length_c 19.3788(2)
_cell_measurement_reflns_used 9880
_cell_measurement_temperature 100(2)
_cell_measurement_theta_max 24.36
_cell_measurement_theta_min 2.43
_cell_volume 5128.46(11)
_computing_cell_refinement 'Bruker SAINT'
_computing_data_collection 'Bruker APEX2'
_computing_data_reduction 'Bruker SAINT'
_computing_molecular_graphics 'Bruker SHELXTL'
_computing_publication_material 'Bruker SHELXTL'
_computing_structure_refinement 'SHELXL-2014/6 (Sheldrick, 2014)'
_computing_structure_solution 'SHELXS-97 (Sheldrick, 2008)'
_diffrn_ambient_temperature 100(2)
_diffrn_measured_fraction_theta_full 1.000
_diffrn_measured_fraction_theta_max 1.000
_diffrn_measurement_device_type 'Bruker APEX-II CCD'
_diffrn_measurement_method '\f and \w scans'
_diffrn_radiation_source 'sealed tube'
_diffrn_radiation_type MoK\a
_diffrn_radiation_wavelength 0.71073
_diffrn_reflns_av_R_equivalents 0.0553
_diffrn_reflns_av_unetI/netI 0.0301
_diffrn_reflns_laue_measured_fraction_full 1.000
_diffrn_reflns_laue_measured_fraction_max 1.000
_diffrn_reflns_limit_h_max 18
_diffrn_reflns_limit_h_min -18
_diffrn_reflns_limit_k_max 23
_diffrn_reflns_limit_k_min -23
_diffrn_reflns_limit_l_max 24
_diffrn_reflns_limit_l_min -23
_diffrn_reflns_number 89433
_diffrn_reflns_point_group_measured_fraction_full 1.000
_diffrn_reflns_point_group_measured_fraction_max 1.000
_diffrn_reflns_theta_full 25.242
_diffrn_reflns_theta_max 26.371
_diffrn_reflns_theta_min 1.534
_exptl_absorpt_coefficient_mu 0.517
_exptl_absorpt_correction_T_max 0.7457
_exptl_absorpt_correction_T_min 0.6876
_exptl_absorpt_correction_type multi-scan
_exptl_absorpt_process_details sadabs
_exptl_crystal_colour yellow
_exptl_crystal_density_diffrn 1.490
_exptl_crystal_description needle
_exptl_crystal_F_000 2376
_exptl_crystal_recrystallization_method 'Re-crystallisation from solvent: diethyl ether, nitrobenzene'
_exptl_crystal_size_max 0.450
_exptl_crystal_size_mid 0.080
_exptl_crystal_size_min 0.060
_refine_diff_density_max 0.403
_refine_diff_density_min -0.393
_refine_diff_density_rms 0.051
_refine_ls_extinction_method none
_refine_ls_goodness_of_fit_ref 1.007
_refine_ls_hydrogen_treatment mixed
_refine_ls_matrix_type full
_refine_ls_number_parameters 769
_refine_ls_number_reflns 10493
_refine_ls_number_restraints 12
_refine_ls_restrained_S_all 1.009
_refine_ls_R_factor_all 0.0524
_refine_ls_R_factor_gt 0.0359
_refine_ls_shift/su_max 0.001
_refine_ls_shift/su_mean 0.000
_refine_ls_structure_factor_coef Fsqd
_refine_ls_weighting_details 'w=1/[\s^2^(Fo^2^)+(0.0312P)^2^+4.4935P] where P=(Fo^2^+2Fc^2^)/3'
_refine_ls_weighting_scheme calc
_refine_ls_wR_factor_gt 0.0779
_refine_ls_wR_factor_ref 0.0857
_reflns_Friedel_coverage 0.000
_reflns_number_gt 8312
_reflns_number_total 10493
_reflns_threshold_expression 'I > 2\s(I)'
_cod_data_source_file c5ra25584h2.cif
_cod_data_source_block 12
_cod_original_cell_volume 5128.45(11)
_cod_database_code 7223995
_shelx_space_group_comment
;
The symmetry employed for this shelxl refinement is uniquely defined
by the following loop, which should always be used as a source of
symmetry information in preference to the above space-group names.
They are only intended as comments.
;
_shelx_estimated_absorpt_t_min 0.801
_shelx_estimated_absorpt_t_max 0.970
_shelxl_version_number 2014/6

loop_
_space_group_symop_operation_xyz
'x, y, z'
'-x+1/2, y+1/2, -z+1/2'
'-x, -y, -z'
'x-1/2, -y-1/2, z-1/2'

loop_
_atom_site_label
_atom_site_type_symbol
_atom_site_fract_x
_atom_site_fract_y
_atom_site_fract_z
_atom_site_U_iso_or_equiv
_atom_site_adp_type
_atom_site_occupancy
_atom_site_site_symmetry_order
_atom_site_calc_flag
_atom_site_refinement_flags_posn
_atom_site_refinement_flags_adp
_atom_site_refinement_flags_occupancy
_atom_site_disorder_assembly
_atom_site_disorder_group
Cu1 Cu 0.25050(2) 0.19876(2) 0.25236(2) 0.01715(7) Uani 1 1 d . . . . .
F1 F 0.30517(9) 0.48462(7) 0.42265(7) 0.0362(3) Uani 1 1 d . . . . .
F2 F 0.20912(11) 0.49212(7) 0.49722(7) 0.0437(4) Uani 1 1 d . . . . .
F3 F 0.28876(10) 0.39024(7) 0.49048(7) 0.0353(3) Uani 1 1 d . . . . .
F4 F 0.16534(9) 0.42414(7) 0.39718(7) 0.0349(3) Uani 1 1 d . . . . .
O1 O 0.06226(10) 0.11334(7) -0.09410(7) 0.0226(3) Uani 1 1 d . . . . .
O2 O 0.03913(11) 0.23306(8) -0.17097(7) 0.0272(3) Uani 1 1 d . . . . .
O3 O 0.16884(10) 0.29157(8) -0.12360(8) 0.0280(3) Uani 1 1 d . . . . .
O4 O 0.34134(11) -0.00231(7) 0.37856(7) 0.0269(3) Uani 1 1 d . . . . .
O5 O 0.40913(10) -0.04462(7) 0.48284(7) 0.0239(3) Uani 1 1 d . . . . .
O6 O 0.41429(12) 0.03352(8) 0.59098(7) 0.0316(4) Uani 1 1 d . . . . .
O7 O 0.11514(12) 0.25994(8) 0.56252(8) 0.0344(4) Uani 1 1 d . . . . .
N5A N 0.1450(4) 0.1192(4) 0.5805(3) 0.0231(13) Uani 0.6 1 d D . P A 1
O8A O 0.21697(18) 0.08431(16) 0.60472(16) 0.0314(6) Uani 0.6 1 d D . P A 1
O9A O 0.0855(2) 0.13225(18) 0.61265(17) 0.0402(7) Uani 0.6 1 d D . P A 1
N5B N 0.1147(6) 0.1161(6) 0.5751(5) 0.048(4) Uani 0.4 1 d D . P A 2
O8B O 0.1848(6) 0.1232(3) 0.6258(3) 0.069(2) Uani 0.4 1 d D . P A 2
O9B O 0.0457(3) 0.0794(3) 0.5754(3) 0.0569(16) Uani 0.4 1 d D . P A 2
O10 O 0.41760(14) 0.39289(9) 0.17694(9) 0.0424(5) Uani 1 1 d . . . . .
O11 O 0.33218(15) 0.43348(9) 0.07504(10) 0.0491(5) Uani 1 1 d . . . . .
O12 O 0.37736(12) 0.36372(8) -0.02860(9) 0.0347(4) Uani 1 1 d . . . . .
O13 O 0.50930(12) 0.78274(11) 0.25944(9) 0.0498(5) Uani 1 1 d . . . . .
O14 O 0.63294(19) 0.71782(12) 0.27431(16) 0.0853(9) Uani 1 1 d . . . . .
N1 N 0.10341(12) 0.25206(9) -0.11948(9) 0.0212(4) Uani 1 1 d . . . . .
N2 N 0.18919(11) 0.28935(8) 0.20010(8) 0.0166(3) Uani 1 1 d . . . . .
N3 N 0.31960(11) 0.26596(8) 0.33309(8) 0.0161(3) Uani 1 1 d . . . . .
N4 N 0.37724(11) 0.00523(8) 0.44320(8) 0.0176(3) Uani 1 1 d . . . . .
N6 N 0.18113(11) 0.11124(8) 0.27861(8) 0.0163(3) Uani 1 1 d . . . . .
N7 N 0.31098(11) 0.12827(8) 0.19535(8) 0.0167(3) Uani 1 1 d . . . . .
N8 N 0.37562(15) 0.38555(10) 0.11347(11) 0.0331(5) Uani 1 1 d . . . . .
N9 N 0.58842(16) 0.77018(12) 0.25178(11) 0.0404(5) Uani 1 1 d . . . . .
C1 C 0.07318(17) -0.06038(12) -0.15438(13) 0.0339(5) Uani 1 1 d . . . . .
H1A H 0.1045 -0.0832 -0.1122 0.041 Uiso 1 1 calc R U . . .
H1B H 0.0690 -0.0820 -0.1983 0.041 Uiso 1 1 calc R U . . .
C2 C 0.03486(15) 0.00239(11) -0.15206(11) 0.0251(5) Uani 1 1 d . . . . .
H2 H 0.0039 0.0242 -0.1950 0.030 Uiso 1 1 calc R U . . .
C3 C 0.03871(15) 0.04010(10) -0.08399(11) 0.0224(4) Uani 1 1 d . . . . .
H3A H -0.0224 0.0372 -0.0729 0.027 Uiso 1 1 calc R U . . .
H3B H 0.0869 0.0191 -0.0449 0.027 Uiso 1 1 calc R U . . .
C4 C 0.07797(13) 0.15729(10) -0.03738(10) 0.0189(4) Uani 1 1 d . . . . .
C5 C 0.10188(13) 0.22775(11) -0.04794(10) 0.0187(4) Uani 1 1 d . . . . .
C6 C 0.12580(13) 0.27576(10) 0.00747(10) 0.0189(4) Uani 1 1 d . . . . .
H6 H 0.1423 0.3219 -0.0011 0.023 Uiso 1 1 calc R U . . .
C7 C 0.12528(13) 0.25519(10) 0.07634(10) 0.0180(4) Uani 1 1 d . . . . .
C8 C 0.09785(14) 0.18590(10) 0.08703(10) 0.0194(4) Uani 1 1 d . . . . .
H8 H 0.0949 0.1720 0.1324 0.023 Uiso 1 1 calc R U . . .
C9 C 0.07505(14) 0.13776(10) 0.03143(10) 0.0197(4) Uani 1 1 d . . . . .
H9 H 0.0576 0.0918 0.0399 0.024 Uiso 1 1 calc R U . . .
C10 C 0.15378(13) 0.30657(10) 0.13478(10) 0.0186(4) Uani 1 1 d . . . . .
H10 H 0.1456 0.3545 0.1236 0.022 Uiso 1 1 calc R U . . .
C11 C 0.21289(14) 0.34800(10) 0.25198(10) 0.0194(4) Uani 1 1 d . . . . .
H11A H 0.1671 0.3496 0.2803 0.023 Uiso 1 1 calc R U . . .
H11B H 0.2098 0.3927 0.2267 0.023 Uiso 1 1 calc R U . . .
C12 C 0.31236(14) 0.33734(10) 0.30059(10) 0.0192(4) Uani 1 1 d . . . . .
H12A H 0.3590 0.3422 0.2732 0.023 Uiso 1 1 calc R U . . .
H12B H 0.3255 0.3731 0.3379 0.023 Uiso 1 1 calc R U . . .
C13 C 0.35227(13) 0.26472(10) 0.40092(10) 0.0175(4) Uani 1 1 d . . . . .
H13 H 0.3684 0.3083 0.4233 0.021 Uiso 1 1 calc R U . . .
C14 C 0.36716(13) 0.20236(10) 0.44745(10) 0.0180(4) Uani 1 1 d . . . . .
C15 C 0.36709(13) 0.13266(10) 0.42398(10) 0.0164(4) Uani 1 1 d . . . . .
H15 H 0.3574 0.1233 0.3754 0.020 Uiso 1 1 calc R U . . .
C16 C 0.38139(13) 0.07715(10) 0.47223(10) 0.0176(4) Uani 1 1 d . . . . .
C17 C 0.39844(15) 0.08913(11) 0.54646(11) 0.0242(5) Uani 1 1 d . . . . .
C18 C 0.39797(17) 0.15938(12) 0.56894(11) 0.0300(5) Uani 1 1 d . . . . .
H18 H 0.4083 0.1692 0.6174 0.036 Uiso 1 1 calc R U . . .
C19 C 0.38253(15) 0.21430(11) 0.52081(11) 0.0247(5) Uani 1 1 d . . . . .
H19 H 0.3823 0.2606 0.5374 0.030 Uiso 1 1 calc R U . . .
C20 C 0.4331(2) 0.04642(12) 0.66656(11) 0.0359(6) Uani 1 1 d . . . . .
H20A H 0.3774 0.0669 0.6774 0.043 Uiso 1 1 calc R U . . .
H20B H 0.4859 0.0793 0.6820 0.043 Uiso 1 1 calc R U . . .
C21 C 0.45699(16) -0.02230(12) 0.70393(11) 0.0276(5) Uani 1 1 d . . . . .
H21 H 0.4682 -0.0223 0.7535 0.033 Uiso 1 1 calc R U . . .
C22 C 0.46354(15) -0.08315(12) 0.67280(12) 0.0293(5) Uani 1 1 d . . . . .
H22A H 0.4528 -0.0853 0.6234 0.035 Uiso 1 1 calc R U . . .
H22B H 0.4789 -0.1241 0.7002 0.035 Uiso 1 1 calc R U . . .
C23A C 0.1848(4) 0.3918(4) 0.6850(4) 0.0412(16) Uani 0.4 1 d D . P B 3
H23A H 0.2325 0.4111 0.6670 0.049 Uiso 0.4 1 calc R U P B 3
H23B H 0.1840 0.4009 0.7320 0.049 Uiso 0.4 1 calc R U P B 3
C24A C 0.1173(11) 0.3511(4) 0.6434(5) 0.0326(7) Uani 0.4 1 d D . P B 3
H24A H 0.069(5) 0.341(4) 0.662(4) 0.039 Uiso 0.4 1 d . U P C 3
C43A C 0.3551(6) 0.4294(6) -0.1340(6) 0.0326(7) Uani 0.4 1 d D . P D 3
H43A H 0.296(4) 0.456(3) -0.123(3) 0.039 Uiso 0.4 1 d . U P E 3
C44A C 0.4078(5) 0.4634(3) -0.1675(3) 0.0308(13) Uani 0.4 1 d D . P D 3
H44A H 0.4630 0.4426 -0.1736 0.037 Uiso 0.4 1 calc R U P D 3
H44B H 0.3902 0.5086 -0.1854 0.037 Uiso 0.4 1 calc R U P D 3
C23B C 0.1068(3) 0.3259(3) 0.6820(2) 0.0377(11) Uani 0.6 1 d D . P B 4
H23D H 0.0931 0.2780 0.6736 0.045 Uiso 0.6 1 calc R U P B 4
H23C H 0.1091 0.3455 0.7265 0.045 Uiso 0.6 1 calc R U P B 4
C24B C 0.1226(7) 0.3656(3) 0.6314(3) 0.0326(7) Uani 0.6 1 d D . P B 4
H24B H 0.142(3) 0.412(2) 0.637(2) 0.039 Uiso 0.6 1 d . U P F 4
C43B C 0.3824(4) 0.4262(4) -0.1335(4) 0.0326(7) Uani 0.6 1 d D . P D 4
H43B H 0.432(3) 0.448(2) -0.107(2) 0.039 Uiso 0.6 1 d . U P G 4
C44B C 0.3232(4) 0.4485(3) -0.1939(3) 0.0543(13) Uani 0.6 1 d D . P D 4
H44C H 0.2753 0.4187 -0.2195 0.065 Uiso 0.6 1 calc R U P D 4
H44D H 0.3296 0.4939 -0.2106 0.065 Uiso 0.6 1 calc R U P D 4
C25 C 0.11912(18) 0.33566(12) 0.56266(13) 0.0363(6) Uani 1 1 d D . . . .
H25A H 0.0644 0.3561 0.5285 0.044 Uiso 1 1 calc R U . B 3
H25B H 0.1772 0.3529 0.5529 0.044 Uiso 1 1 calc R U . B 3
C26 C 0.12031(14) 0.22482(11) 0.50297(11) 0.0243(4) Uani 1 1 d . . . . .
C27 C 0.12863(16) 0.15135(12) 0.50911(11) 0.0278(5) Uani 1 1 d . . . . .
C28 C 0.13497(16) 0.10884(11) 0.45307(11) 0.0282(5) Uani 1 1 d . . . . .
H28 H 0.1393 0.0599 0.4588 0.034 Uiso 1 1 calc R U . . .
C29 C 0.13483(14) 0.13936(10) 0.38736(11) 0.0196(4) Uani 1 1 d . . . . .
C30 C 0.12633(13) 0.21298(10) 0.38078(11) 0.0196(4) Uani 1 1 d . . . . .
H30 H 0.1257 0.2341 0.3373 0.023 Uiso 1 1 calc R U . . .
C31 C 0.11890(14) 0.25522(11) 0.43746(11) 0.0224(4) Uani 1 1 d . . . . .
H31 H 0.1129 0.3041 0.4316 0.027 Uiso 1 1 calc R U . . .
C32 C 0.14869(14) 0.09242(10) 0.33090(10) 0.0195(4) Uani 1 1 d . . . . .
H32 H 0.1325 0.0450 0.3333 0.023 Uiso 1 1 calc R U . . .
C33 C 0.19620(14) 0.05340(10) 0.23156(10) 0.0188(4) Uani 1 1 d . . . . .
H33A H 0.1509 0.0576 0.1849 0.023 Uiso 1 1 calc R U . . .
H33B H 0.1864 0.0079 0.2519 0.023 Uiso 1 1 calc R U . . .
C34 C 0.29708(14) 0.05797(10) 0.22395(10) 0.0177(4) Uani 1 1 d . . . . .
H34A H 0.3424 0.0511 0.2702 0.021 Uiso 1 1 calc R U . . .
H34B H 0.3074 0.0213 0.1918 0.021 Uiso 1 1 calc R U . . .
C35 C 0.34065(13) 0.12769(10) 0.13898(10) 0.0179(4) Uani 1 1 d . . . . .
H35 H 0.3536 0.0837 0.1221 0.022 Uiso 1 1 calc R U . . .
C36 C 0.35613(13) 0.18985(10) 0.09857(10) 0.0188(4) Uani 1 1 d . . . . .
C37 C 0.36717(14) 0.25823(10) 0.12633(11) 0.0199(4) Uani 1 1 d . . . . .
H37 H 0.3709 0.2659 0.1744 0.024 Uiso 1 1 calc R U . . .
C38 C 0.37254(15) 0.31453(10) 0.08234(12) 0.0239(5) Uani 1 1 d . . . . .
C39 C 0.37097(15) 0.30565(11) 0.00977(12) 0.0243(4) Uani 1 1 d . . . . .
C40 C 0.36559(15) 0.23636(11) -0.01606(11) 0.0238(4) Uani 1 1 d . . . . .
H40 H 0.3677 0.2280 -0.0629 0.029 Uiso 1 1 calc R U . . .
C41 C 0.35725(14) 0.18015(11) 0.02720(11) 0.0213(4) Uani 1 1 d . . . . .
H41 H 0.3522 0.1345 0.0085 0.026 Uiso 1 1 calc R U . . .
C42 C 0.37794(17) 0.35514(12) -0.10271(12) 0.0292(5) Uani 1 1 d D . . . .
H42A H 0.3300 0.3213 -0.1269 0.035 Uiso 1 1 calc R U . D 3
H42B H 0.4399 0.3394 -0.1065 0.035 Uiso 1 1 calc R U . D 3
C45 C 0.63156(17) 0.82259(12) 0.21329(12) 0.0299(5) Uani 1 1 d . . . . .
C46 C 0.72835(18) 0.82040(13) 0.22352(14) 0.0378(6) Uani 1 1 d . . . . .
H46 H 0.7654 0.7862 0.2527 0.045 Uiso 1 1 calc R U . . .
C47 C 0.7692(2) 0.87085(14) 0.18888(16) 0.0477(7) Uani 1 1 d . . . . .
H47 H 0.8349 0.8712 0.1953 0.057 Uiso 1 1 calc R U . . .
C48 C 0.7131(3) 0.92035(15) 0.14507(15) 0.0537(8) Uani 1 1 d . . . . .
H48 H 0.7410 0.9537 0.1216 0.064 Uiso 1 1 calc R U . . .
C49 C 0.6158(2) 0.92088(14) 0.13567(14) 0.0504(8) Uani 1 1 d . . . . .
H49 H 0.5784 0.9542 0.1055 0.060 Uiso 1 1 calc R U . . .
C50 C 0.57354(19) 0.87209(14) 0.17092(13) 0.0399(6) Uani 1 1 d . . . . .
H50 H 0.5082 0.8728 0.1661 0.048 Uiso 1 1 calc R U . . .
B1 B 0.24169(18) 0.44778(13) 0.45203(13) 0.0243(5) Uani 1 1 d . . . . .

loop_
_atom_site_aniso_label
_atom_site_aniso_U_11
_atom_site_aniso_U_22
_atom_site_aniso_U_33
_atom_site_aniso_U_23
_atom_site_aniso_U_13
_atom_site_aniso_U_12
Cu1 0.02523(12) 0.01057(11) 0.01576(12) -0.00043(9) 0.00562(9) -0.00041(10)
F1 0.0355(7) 0.0420(8) 0.0284(7) 0.0062(6) 0.0039(6) -0.0129(6)
F2 0.0651(10) 0.0338(8) 0.0351(8) -0.0045(6) 0.0188(7) 0.0155(7)
F3 0.0476(8) 0.0250(7) 0.0319(7) 0.0042(6) 0.0081(6) 0.0102(6)
F4 0.0357(7) 0.0349(8) 0.0304(7) 0.0014(6) 0.0025(6) -0.0109(6)
O1 0.0335(8) 0.0159(7) 0.0186(7) -0.0010(6) 0.0075(6) -0.0051(6)
O2 0.0350(8) 0.0270(8) 0.0165(7) 0.0023(6) 0.0015(6) -0.0022(7)
O3 0.0303(8) 0.0283(8) 0.0278(8) 0.0072(7) 0.0118(7) -0.0047(7)
O4 0.0452(9) 0.0178(7) 0.0135(7) -0.0020(6) 0.0001(6) -0.0011(7)
O5 0.0327(8) 0.0152(7) 0.0207(7) 0.0035(6) 0.0017(6) 0.0046(6)
O6 0.0593(11) 0.0195(8) 0.0148(7) 0.0014(6) 0.0077(7) 0.0093(7)
O7 0.0513(10) 0.0257(9) 0.0307(9) -0.0076(7) 0.0187(8) 0.0035(7)
N5A 0.028(2) 0.020(3) 0.024(3) -0.0027(18) 0.0119(19) 0.004(2)
O8A 0.0254(14) 0.0380(17) 0.0310(16) 0.0120(14) 0.0077(12) 0.0059(12)
O9A 0.0436(18) 0.052(2) 0.0340(17) 0.0088(15) 0.0257(15) 0.0133(16)
N5B 0.083(8) 0.041(7) 0.031(5) 0.019(4) 0.034(6) 0.039(7)
O8B 0.120(6) 0.060(4) 0.019(3) -0.001(3) 0.004(3) -0.022(4)
O9B 0.042(3) 0.065(4) 0.078(4) 0.052(3) 0.041(3) 0.027(3)
O10 0.0727(13) 0.0266(9) 0.0396(11) -0.0124(8) 0.0350(10) -0.0189(9)
O11 0.0858(14) 0.0185(9) 0.0577(12) 0.0037(8) 0.0448(11) 0.0110(9)
O12 0.0617(11) 0.0174(8) 0.0381(9) 0.0032(7) 0.0361(8) 0.0007(7)
O13 0.0363(10) 0.0795(14) 0.0384(10) -0.0232(10) 0.0183(8) -0.0215(9)
O14 0.0932(18) 0.0494(14) 0.135(2) 0.0439(15) 0.0686(18) 0.0186(13)
N1 0.0280(9) 0.0170(9) 0.0195(9) 0.0029(7) 0.0079(7) 0.0018(7)
N2 0.0196(8) 0.0118(8) 0.0188(8) 0.0000(6) 0.0057(7) 0.0006(6)
N3 0.0173(8) 0.0125(8) 0.0188(8) -0.0003(6) 0.0053(6) 0.0000(6)
N4 0.0205(8) 0.0150(8) 0.0169(8) -0.0002(7) 0.0043(7) -0.0001(7)
N6 0.0191(8) 0.0141(8) 0.0144(8) 0.0011(6) 0.0022(6) 0.0006(6)
N7 0.0193(8) 0.0138(8) 0.0158(8) 0.0003(6) 0.0025(6) -0.0001(6)
N8 0.0538(13) 0.0165(10) 0.0424(13) -0.0025(9) 0.0364(11) -0.0055(9)
N9 0.0444(13) 0.0436(13) 0.0396(12) -0.0113(10) 0.0222(10) -0.0095(11)
C1 0.0432(14) 0.0306(13) 0.0272(12) -0.0067(10) 0.0084(10) -0.0009(11)
C2 0.0269(11) 0.0236(11) 0.0228(11) -0.0022(9) 0.0031(9) -0.0063(9)
C3 0.0278(11) 0.0151(10) 0.0237(11) 0.0025(8) 0.0058(9) -0.0017(8)
C4 0.0180(9) 0.0185(10) 0.0192(10) -0.0009(8) 0.0032(8) 0.0001(8)
C5 0.0198(10) 0.0195(10) 0.0170(10) 0.0047(8) 0.0049(8) 0.0016(8)
C6 0.0205(10) 0.0145(9) 0.0212(10) 0.0038(8) 0.0047(8) 0.0013(8)
C7 0.0189(9) 0.0159(10) 0.0183(10) 0.0018(8) 0.0034(8) 0.0031(8)
C8 0.0222(10) 0.0186(10) 0.0166(10) 0.0053(8) 0.0039(8) 0.0005(8)
C9 0.0230(10) 0.0150(10) 0.0206(10) 0.0026(8) 0.0047(8) -0.0021(8)
C10 0.0200(9) 0.0141(9) 0.0222(10) 0.0029(8) 0.0063(8) 0.0014(8)
C11 0.0283(10) 0.0112(9) 0.0191(10) 0.0007(8) 0.0070(8) 0.0021(8)
C12 0.0276(10) 0.0104(9) 0.0203(10) -0.0012(8) 0.0071(8) -0.0036(8)
C13 0.0171(9) 0.0138(10) 0.0207(10) -0.0040(8) 0.0036(8) -0.0013(7)
C14 0.0173(9) 0.0179(10) 0.0166(9) -0.0015(8) 0.0009(7) 0.0003(8)
C15 0.0164(9) 0.0166(10) 0.0150(9) -0.0012(8) 0.0018(7) 0.0005(7)
C16 0.0197(9) 0.0148(9) 0.0167(10) -0.0026(8) 0.0022(8) 0.0025(7)
C17 0.0340(12) 0.0202(11) 0.0167(10) 0.0019(8) 0.0038(9) 0.0051(9)
C18 0.0498(14) 0.0243(12) 0.0134(10) -0.0040(9) 0.0040(9) 0.0071(10)
C19 0.0338(12) 0.0172(11) 0.0203(10) -0.0044(8) 0.0026(9) 0.0044(9)
C20 0.0633(16) 0.0284(13) 0.0147(10) -0.0005(9) 0.0079(10) 0.0121(12)
C21 0.0355(12) 0.0310(12) 0.0159(10) 0.0059(9) 0.0064(9) 0.0022(10)
C22 0.0341(12) 0.0248(12) 0.0255(12) 0.0062(9) 0.0020(9) -0.0025(9)
C23A 0.032(3) 0.052(4) 0.039(4) -0.018(3) 0.010(3) -0.004(3)
C24A 0.0422(17) 0.0233(13) 0.0361(13) 0.0000(10) 0.0174(17) 0.0012(18)
C43A 0.0422(17) 0.0233(13) 0.0361(13) 0.0000(10) 0.0174(17) 0.0012(18)
C44A 0.049(4) 0.018(3) 0.029(3) 0.007(2) 0.017(3) 0.001(3)
C23B 0.047(3) 0.040(3) 0.027(2) -0.010(2) 0.0114(19) 0.007(2)
C24B 0.0422(17) 0.0233(13) 0.0361(13) 0.0000(10) 0.0174(17) 0.0012(18)
C43B 0.0422(17) 0.0233(13) 0.0361(13) 0.0000(10) 0.0174(17) 0.0012(18)
C44B 0.081(4) 0.036(3) 0.053(3) 0.014(2) 0.029(3) 0.010(3)
C25 0.0427(14) 0.0235(12) 0.0420(14) -0.0099(11) 0.0104(11) 0.0045(10)
C26 0.0247(11) 0.0228(11) 0.0266(11) -0.0025(9) 0.0091(9) 0.0041(9)
C27 0.0405(13) 0.0245(11) 0.0213(11) 0.0064(9) 0.0134(10) 0.0074(10)
C28 0.0450(13) 0.0170(11) 0.0267(12) 0.0044(9) 0.0163(10) 0.0083(9)
C29 0.0209(10) 0.0174(10) 0.0213(10) 0.0027(8) 0.0070(8) 0.0012(8)
C30 0.0160(9) 0.0194(10) 0.0235(10) 0.0047(8) 0.0055(8) 0.0016(8)
C31 0.0198(10) 0.0161(10) 0.0319(12) 0.0030(9) 0.0080(9) 0.0026(8)
C32 0.0235(10) 0.0130(10) 0.0211(10) 0.0018(8) 0.0042(8) -0.0007(8)
C33 0.0256(10) 0.0124(9) 0.0165(9) -0.0012(8) 0.0025(8) -0.0021(8)
C34 0.0253(10) 0.0122(9) 0.0153(9) -0.0004(7) 0.0046(8) 0.0017(8)
C35 0.0211(10) 0.0138(9) 0.0190(10) -0.0031(8) 0.0055(8) 0.0008(8)
C36 0.0199(9) 0.0172(10) 0.0206(10) -0.0019(8) 0.0075(8) 0.0011(8)
C37 0.0225(10) 0.0189(10) 0.0222(10) -0.0020(8) 0.0125(8) -0.0016(8)
C38 0.0295(11) 0.0151(10) 0.0341(12) -0.0052(9) 0.0205(9) -0.0019(8)
C39 0.0303(11) 0.0176(10) 0.0316(12) 0.0037(9) 0.0198(9) 0.0021(9)
C40 0.0298(11) 0.0221(11) 0.0247(11) -0.0009(9) 0.0164(9) 0.0011(9)
C41 0.0250(10) 0.0165(10) 0.0256(11) -0.0029(8) 0.0123(9) 0.0006(8)
C42 0.0404(13) 0.0238(12) 0.0320(12) 0.0039(10) 0.0244(10) 0.0021(10)
C45 0.0402(13) 0.0253(12) 0.0284(12) -0.0095(9) 0.0164(10) -0.0042(10)
C46 0.0429(14) 0.0324(14) 0.0438(14) -0.0076(11) 0.0213(12) 0.0016(11)
C47 0.0586(17) 0.0399(16) 0.0580(18) -0.0196(14) 0.0392(15) -0.0153(13)
C48 0.096(3) 0.0345(15) 0.0427(16) -0.0107(13) 0.0400(17) -0.0194(16)
C49 0.091(2) 0.0291(14) 0.0301(14) -0.0041(11) 0.0135(14) 0.0026(15)
C50 0.0479(15) 0.0407(15) 0.0275(13) -0.0146(11) 0.0038(11) 0.0036(12)
B1 0.0339(13) 0.0178(12) 0.0209(12) -0.0011(10) 0.0071(10) -0.0005(10)

loop_
_atom_type_symbol
_atom_type_description
_atom_type_scat_dispersion_real
_atom_type_scat_dispersion_imag
_atom_type_scat_source
C C 0.0033 0.0016 'International Tables Vol C Tables 4.2.6.8 and 6.1.1.4'
H H 0.0000 0.0000 'International Tables Vol C Tables 4.2.6.8 and 6.1.1.4'
B B 0.0013 0.0007 'International Tables Vol C Tables 4.2.6.8 and 6.1.1.4'
Cu Cu 0.3201 1.2651 'International Tables Vol C Tables 4.2.6.8 and 6.1.1.4'
F F 0.0171 0.0103 'International Tables Vol C Tables 4.2.6.8 and 6.1.1.4'
N N 0.0061 0.0033 'International Tables Vol C Tables 4.2.6.8 and 6.1.1.4'
O O 0.0106 0.0060 'International Tables Vol C Tables 4.2.6.8 and 6.1.1.4'

loop_
_geom_angle_atom_site_label_1
_geom_angle_atom_site_label_2
_geom_angle_atom_site_label_3
_geom_angle
N3 Cu1 N2 85.61(6)
N3 Cu1 N6 118.49(6)
N2 Cu1 N6 127.30(6)
N3 Cu1 N7 127.66(6)
N2 Cu1 N7 117.37(6)
N6 Cu1 N7 85.57(6)
C4 O1 C3 118.13(15)
C17 O6 C20 118.52(16)
C26 O7 C25 118.72(18)
O9A N5A O8A 124.5(5)
O9A N5A C27 115.9(4)
O8A N5A C27 119.5(4)
O8B N5B O9B 124.8(9)
O8B N5B C27 111.3(5)
O9B N5B C27 123.5(7)
C39 O12 C42 118.57(16)
O2 N1 O3 124.17(17)
O2 N1 C5 118.59(16)
O3 N1 C5 117.23(16)
C10 N2 C11 116.47(16)
C10 N2 Cu1 134.89(14)
C11 N2 Cu1 107.13(11)
C13 N3 C12 114.92(16)
C13 N3 Cu1 138.31(14)
C12 N3 Cu1 105.79(11)
O5 N4 O4 122.52(16)
O5 N4 C16 120.02(15)
O4 N4 C16 117.46(15)
C32 N6 C33 115.58(16)
C32 N6 Cu1 136.45(14)
C33 N6 Cu1 106.04(11)
C35 N7 C34 115.21(16)
C35 N7 Cu1 138.66(14)
C34 N7 Cu1 104.94(11)
O10 N8 O11 124.2(2)
O10 N8 C38 117.93(19)
O11 N8 C38 117.8(2)
O14 N9 O13 123.4(2)
O14 N9 C45 118.4(2)
O13 N9 C45 118.2(2)
C2 C1 H1A 120.0
C2 C1 H1B 120.0
H1A C1 H1B 120.0
C1 C2 C3 123.0(2)
C1 C2 H2 118.5
C3 C2 H2 118.5
O1 C3 C2 106.91(16)
O1 C3 H3A 110.3
C2 C3 H3A 110.3
O1 C3 H3B 110.3
C2 C3 H3B 110.3
H3A C3 H3B 108.6
O1 C4 C9 125.17(18)
O1 C4 C5 117.33(17)
C9 C4 C5 117.47(18)
C6 C5 C4 122.06(18)
C6 C5 N1 117.88(17)
C4 C5 N1 120.06(17)
C5 C6 C7 119.99(18)
C5 C6 H6 120.0
C7 C6 H6 120.0
C6 C7 C8 118.49(18)
C6 C7 C10 118.99(17)
C8 C7 C10 122.53(18)
C9 C8 C7 121.22(18)
C9 C8 H8 119.4
C7 C8 H8 119.4
C8 C9 C4 120.70(18)
C8 C9 H9 119.7
C4 C9 H9 119.7
N2 C10 C7 123.76(18)
N2 C10 H10 118.1
C7 C10 H10 118.1
N2 C11 C12 109.66(15)
N2 C11 H11A 109.7
C12 C11 H11A 109.7
N2 C11 H11B 109.7
C12 C11 H11B 109.7
H11A C11 H11B 108.2
N3 C12 C11 109.51(15)
N3 C12 H12A 109.8
C11 C12 H12A 109.8
N3 C12 H12B 109.8
C11 C12 H12B 109.8
H12A C12 H12B 108.2
N3 C13 C14 127.20(18)
N3 C13 H13 116.4
C14 C13 H13 116.4
C15 C14 C19 118.09(18)
C15 C14 C13 124.85(17)
C19 C14 C13 117.06(17)
C16 C15 C14 120.53(18)
C16 C15 H15 119.7
C14 C15 H15 119.7
C15 C16 C17 121.48(18)
C15 C16 N4 117.30(16)
C17 C16 N4 121.21(17)
O6 C17 C18 123.86(18)
O6 C17 C16 119.00(18)
C18 C17 C16 117.13(18)
C19 C18 C17 121.21(19)
C19 C18 H18 119.4
C17 C18 H18 119.4
C18 C19 C14 121.53(19)
C18 C19 H19 119.2
C14 C19 H19 119.2
O6 C20 C21 107.86(18)
O6 C20 H20A 110.1
C21 C20 H20A 110.1
O6 C20 H20B 110.1
C21 C20 H20B 110.1
H20A C20 H20B 108.4
C22 C21 C20 125.3(2)
C22 C21 H21 117.4
C20 C21 H21 117.4
C21 C22 H22A 120.0
C21 C22 H22B 120.0
H22A C22 H22B 120.0
C24A C23A H23A 120.0
C24A C23A H23B 120.0
H23A C23A H23B 120.0
C23A C24A C25 119.7(9)
C23A C24A H24A 114(5)
C25 C24A H24A 125(5)
C44A C43A C42 123.8(6)
C44A C43A H43A 119(3)
C42 C43A H43A 117(3)
C43A C44A H44A 120.0
C43A C44A H44B 120.0
H44A C44A H44B 120.0
C24B C23B H23D 120.0
C24B C23B H23C 120.0
H23D C23B H23C 120.0
C23B C24B C25 120.2(4)
C23B C24B H24B 125(3)
C25 C24B H24B 115(3)
C44B C43B C42 123.9(5)
C44B C43B H43B 127(3)
C42 C43B H43B 109(3)
C43B C44B H44C 120.0
C43B C44B H44D 120.0
H44C C44B H44D 120.0
O7 C25 C24B 112.7(3)
O7 C25 C24A 99.9(3)
O7 C25 H25A 111.8
C24A C25 H25A 111.8
O7 C25 H25B 111.8
C24A C25 H25B 111.8
H25A C25 H25B 109.5
O7 C26 C31 126.04(19)
O7 C26 C27 115.99(19)
C31 C26 C27 117.96(19)
C28 C27 C26 122.4(2)
C28 C27 N5A 118.3(3)
C26 C27 N5A 118.7(4)
C28 C27 N5B 117.9(5)
C26 C27 N5B 119.0(5)
C27 C28 C29 119.8(2)
C27 C28 H28 120.1
C29 C28 H28 120.1
C28 C29 C30 118.13(19)
C28 C29 C32 117.72(18)
C30 C29 C32 124.06(18)
C31 C30 C29 121.56(19)
C31 C30 H30 119.2
C29 C30 H30 119.2
C30 C31 C26 120.17(19)
C30 C31 H31 119.9
C26 C31 H31 119.9
N6 C32 C29 125.37(18)
N6 C32 H32 117.3
C29 C32 H32 117.3
N6 C33 C34 108.93(15)
N6 C33 H33A 109.9
C34 C33 H33A 109.9
N6 C33 H33B 109.9
C34 C33 H33B 109.9
H33A C33 H33B 108.3
N7 C34 C33 108.73(15)
N7 C34 H34A 109.9
C33 C34 H34A 109.9
N7 C34 H34B 109.9
C33 C34 H34B 109.9
H34A C34 H34B 108.3
N7 C35 C36 125.96(18)
N7 C35 H35 117.0
C36 C35 H35 117.0
C37 C36 C41 118.24(18)
C37 C36 C35 123.77(18)
C41 C36 C35 117.96(17)
C38 C37 C36 119.72(19)
C38 C37 H37 120.1
C36 C37 H37 120.1
C37 C38 C39 122.48(18)
C37 C38 N8 116.81(18)
C39 C38 N8 120.66(18)
O12 C39 C40 124.90(19)
O12 C39 C38 118.07(18)
C40 C39 C38 117.00(18)
C41 C40 C39 120.59(19)
C41 C40 H40 119.7
C39 C40 H40 119.7
C40 C41 C36 121.81(19)
C40 C41 H41 119.1
C36 C41 H41 119.1
O12 C42 C43B 108.2(3)
O12 C42 C43A 103.5(4)
O12 C42 H42A 111.1
C43A C42 H42A 111.1
O12 C42 H42B 111.1
C43A C42 H42B 111.1
H42A C42 H42B 109.0
C46 C45 C50 123.5(2)
C46 C45 N9 117.8(2)
C50 C45 N9 118.7(2)
C45 C46 C47 117.8(3)
C45 C46 H46 121.1
C47 C46 H46 121.1
C48 C47 C46 120.3(3)
C48 C47 H47 119.9
C46 C47 H47 119.9
C47 C48 C49 120.5(3)
C47 C48 H48 119.8
C49 C48 H48 119.8
C48 C49 C50 120.3(3)
C48 C49 H49 119.8
C50 C49 H49 119.8
C45 C50 C49 117.6(3)
C45 C50 H50 121.2
C49 C50 H50 121.2
F2 B1 F3 109.63(18)
F2 B1 F4 109.84(19)
F3 B1 F4 109.83(18)
F2 B1 F1 109.45(19)
F3 B1 F1 108.84(19)
F4 B1 F1 109.22(18)

loop_
_geom_bond_atom_site_label_1
_geom_bond_atom_site_label_2
_geom_bond_distance
Cu1 N3 2.0571(16)
Cu1 N2 2.0645(16)
Cu1 N6 2.0677(16)
Cu1 N7 2.0684(16)
F1 B1 1.393(3)
F2 B1 1.382(3)
F3 B1 1.390(3)
F4 B1 1.392(3)
O1 C4 1.347(2)
O1 C3 1.449(2)
O2 N1 1.226(2)
O3 N1 1.228(2)
O4 N4 1.231(2)
O5 N4 1.225(2)
O6 C17 1.339(2)
O6 C20 1.438(2)
O7 C26 1.350(2)
O7 C25 1.430(3)
N5A O9A 1.218(4)
N5A O8A 1.220(4)
N5A C27 1.472(6)
N5B O8B 1.221(5)
N5B O9B 1.222(5)
N5B C27 1.502(9)
O10 N8 1.228(3)
O11 N8 1.234(3)
O12 C39 1.341(2)
O12 C42 1.448(3)
O13 N9 1.222(3)
O14 N9 1.198(3)
N1 C5 1.466(2)
N2 C10 1.276(2)
N2 C11 1.473(2)
N3 C13 1.274(2)
N3 C12 1.478(2)
N4 C16 1.464(2)
N6 C32 1.276(2)
N6 C33 1.475(2)
N7 C35 1.277(2)
N7 C34 1.472(2)
N8 C38 1.465(3)
N9 C45 1.475(3)
C1 C2 1.315(3)
C1 H1A 0.9300
C1 H1B 0.9300
C2 C3 1.487(3)
C2 H2 0.9300
C3 H3A 0.9700
C3 H3B 0.9700
C4 C9 1.395(3)
C4 C5 1.403(3)
C5 C6 1.377(3)
C6 C7 1.392(3)
C6 H6 0.9300
C7 C8 1.398(3)
C7 C10 1.464(3)
C8 C9 1.381(3)
C8 H8 0.9300
C9 H9 0.9300
C10 H10 0.9300
C11 C12 1.516(3)
C11 H11A 0.9700
C11 H11B 0.9700
C12 H12A 0.9700
C12 H12B 0.9700
C13 C14 1.463(3)
C13 H13 0.9300
C14 C15 1.391(3)
C14 C19 1.398(3)
C15 C16 1.382(3)
C15 H15 0.9300
C16 C17 1.412(3)
C17 C18 1.396(3)
C18 C19 1.372(3)
C18 H18 0.9300
C19 H19 0.9300
C20 C21 1.481(3)
C20 H20A 0.9700
C20 H20B 0.9700
C21 C22 1.312(3)
C21 H21 0.9300
C22 H22A 0.9300
C22 H22B 0.9300
C23A C24A 1.337(11)
C23A H23A 0.9300
C23A H23B 0.9300
C24A C25 1.598(10)
C24A H24A 0.89(8)
C43A C44A 1.299(12)
C43A C42 1.528(11)
C43A H43A 1.07(6)
C44A H44A 0.9300
C44A H44B 0.9300
C23B C24B 1.300(7)
C23B H23D 0.9300
C23B H23C 0.9300
C24B C25 1.436(6)
C24B H24B 0.91(5)
C43B C44B 1.322(8)
C43B C42 1.476(8)
C43B H43B 0.87(4)
C44B H44C 0.9300
C44B H44D 0.9300
C25 H25A 0.9700
C25 H25B 0.9700
C26 C31 1.388(3)
C26 C27 1.394(3)
C27 C28 1.373(3)
C28 C29 1.397(3)
C28 H28 0.9300
C29 C30 1.397(3)
C29 C32 1.463(3)
C30 C31 1.384(3)
C30 H30 0.9300
C31 H31 0.9300
C32 H32 0.9300
C33 C34 1.516(3)
C33 H33A 0.9700
C33 H33B 0.9700
C34 H34A 0.9700
C34 H34B 0.9700
C35 C36 1.460(3)
C35 H35 0.9300
C36 C37 1.390(3)
C36 C41 1.400(3)
C37 C38 1.377(3)
C37 H37 0.9300
C38 C39 1.410(3)
C39 C40 1.394(3)
C40 C41 1.377(3)
C40 H40 0.9300
C41 H41 0.9300
C42 H42A 0.9700
C42 H42B 0.9700
C45 C46 1.370(3)
C45 C50 1.375(3)
C46 C47 1.386(4)
C46 H46 0.9300
C47 C48 1.376(4)
C47 H47 0.9300
C48 C49 1.378(4)
C48 H48 0.9300
C49 C50 1.384(4)
C49 H49 0.9300
C50 H50 0.9300

loop_
_geom_torsion_atom_site_label_1
_geom_torsion_atom_site_label_2
_geom_torsion_atom_site_label_3
_geom_torsion_atom_site_label_4
_geom_torsion
C4 O1 C3 C2 -174.41(16)
C1 C2 C3 O1 136.1(2)
C3 O1 C4 C9 1.2(3)
C3 O1 C4 C5 179.19(17)
O1 C4 C5 C6 -175.41(17)
C9 C4 C5 C6 2.8(3)
O1 C4 C5 N1 3.6(3)
C9 C4 C5 N1 -178.20(17)
O2 N1 C5 C6 -138.74(19)
O3 N1 C5 C6 40.0(2)
O2 N1 C5 C4 42.2(3)
O3 N1 C5 C4 -139.12(19)
C4 C5 C6 C7 -1.0(3)
N1 C5 C6 C7 179.92(17)
C5 C6 C7 C8 -1.6(3)
C5 C6 C7 C10 178.16(17)
C6 C7 C8 C9 2.4(3)
C10 C7 C8 C9 -177.34(18)
C7 C8 C9 C4 -0.6(3)
O1 C4 C9 C8 176.08(18)
C5 C4 C9 C8 -1.9(3)
C11 N2 C10 C7 -179.38(17)
Cu1 N2 C10 C7 16.8(3)
C6 C7 C10 N2 -153.31(19)
C8 C7 C10 N2 26.4(3)
C10 N2 C11 C12 -132.36(18)
Cu1 N2 C11 C12 35.72(17)
C13 N3 C12 C11 -128.85(17)
Cu1 N3 C12 C11 41.90(17)
N2 C11 C12 N3 -53.5(2)
C12 N3 C13 C14 179.85(18)
Cu1 N3 C13 C14 13.3(3)
N3 C13 C14 C15 14.5(3)
N3 C13 C14 C19 -165.53(19)
C19 C14 C15 C16 0.3(3)
C13 C14 C15 C16 -179.67(18)
C14 C15 C16 C17 -1.4(3)
C14 C15 C16 N4 178.06(17)
O5 N4 C16 C15 164.17(17)
O4 N4 C16 C15 -15.6(3)
O5 N4 C16 C17 -16.4(3)
O4 N4 C16 C17 163.88(18)
C20 O6 C17 C18 -0.8(3)
C20 O6 C17 C16 179.0(2)
C15 C16 C17 O6 -178.27(19)
N4 C16 C17 O6 2.3(3)
C15 C16 C17 C18 1.5(3)
N4 C16 C17 C18 -177.90(19)
O6 C17 C18 C19 179.1(2)
C16 C17 C18 C19 -0.6(3)
C17 C18 C19 C14 -0.3(4)
C15 C14 C19 C18 0.5(3)
C13 C14 C19 C18 -179.5(2)
C17 O6 C20 C21 -174.74(19)
O6 C20 C21 C22 2.7(3)
C26 O7 C25 C24B -174.1(4)
C26 O7 C25 C24A -176.6(6)
C23B C24B C25 O7 -11.0(9)
C23A C24A C25 O7 126.9(8)
C25 O7 C26 C31 -7.5(3)
C25 O7 C26 C27 171.9(2)
O7 C26 C27 C28 -179.7(2)
C31 C26 C27 C28 -0.3(3)
O7 C26 C27 N5A -8.7(4)
C31 C26 C27 N5A 170.8(3)
O7 C26 C27 N5B 10.2(4)
C31 C26 C27 N5B -170.4(4)
O9A N5A C27 C28 -131.2(6)
O8A N5A C27 C28 51.7(8)
O9A N5A C27 C26 57.4(8)
O8A N5A C27 C26 -119.7(6)
O8B N5B C27 C28 112.4(10)
O9B N5B C27 C28 -61.0(13)
O8B N5B C27 C26 -77.1(11)
O9B N5B C27 C26 109.6(11)
C26 C27 C28 C29 1.1(4)
N5A C27 C28 C29 -169.9(3)
N5B C27 C28 C29 171.3(4)
C27 C28 C29 C30 -1.2(3)
C27 C28 C29 C32 175.6(2)
C28 C29 C30 C31 0.5(3)
C32 C29 C30 C31 -176.15(18)
C29 C30 C31 C26 0.4(3)
O7 C26 C31 C30 178.93(19)
C27 C26 C31 C30 -0.5(3)
C33 N6 C32 C29 175.19(17)
Cu1 N6 C32 C29 13.7(3)
C28 C29 C32 N6 -155.6(2)
C30 C29 C32 N6 21.0(3)
C32 N6 C33 C34 -127.92(17)
Cu1 N6 C33 C34 38.92(16)
C35 N7 C34 C33 -125.85(17)
Cu1 N7 C34 C33 44.01(16)
N6 C33 C34 N7 -57.59(19)
C34 N7 C35 C36 177.23(17)
Cu1 N7 C35 C36 12.2(3)
N7 C35 C36 C37 19.4(3)
N7 C35 C36 C41 -158.81(19)
C41 C36 C37 C38 4.2(3)
C35 C36 C37 C38 -173.94(19)
C36 C37 C38 C39 -2.5(3)
C36 C37 C38 N8 174.73(18)
O10 N8 C38 C37 34.5(3)
O11 N8 C38 C37 -142.3(2)
O10 N8 C38 C39 -148.2(2)
O11 N8 C38 C39 35.0(3)
C42 O12 C39 C40 0.6(3)
C42 O12 C39 C38 178.65(19)
C37 C38 C39 O12 -179.47(19)
N8 C38 C39 O12 3.4(3)
C37 C38 C39 C40 -1.3(3)
N8 C38 C39 C40 -178.41(19)
O12 C39 C40 C41 -178.7(2)
C38 C39 C40 C41 3.3(3)
C39 C40 C41 C36 -1.6(3)
C37 C36 C41 C40 -2.3(3)
C35 C36 C41 C40 176.00(18)
C39 O12 C42 C43B 178.2(3)
C39 O12 C42 C43A 163.3(4)
C44B C43B C42 O12 -128.7(5)
C44A C43A C42 O12 125.7(8)
O14 N9 C45 C46 -19.4(3)
O13 N9 C45 C46 160.1(2)
O14 N9 C45 C50 162.5(3)
O13 N9 C45 C50 -18.0(3)
C50 C45 C46 C47 -0.2(4)
N9 C45 C46 C47 -178.3(2)
C45 C46 C47 C48 -1.0(4)
C46 C47 C48 C49 0.7(4)
C47 C48 C49 C50 0.8(4)
C46 C45 C50 C49 1.6(3)
N9 C45 C50 C49 179.7(2)
C48 C49 C50 C45 -1.9(4)
